data_4501572
loop_
_publ_author_name
'Hulvey, Zeric'
'Furman, Joshua D.'
'Turner, Sara A.'
'Tang, Min'
'Cheetham, Anthony K.'

_publ_section_title
;
 Dimensionality Trends in Metal&#x2212;Organic Frameworks Containing
 Perfluorinated or Nonfluorinated Benzenedicarboxylates
;
_journal_issue 5
_journal_name_full 'Crystal Growth &amp; Design'
_journal_page_first 2041
_journal_paper_doi 10.1021/cg100121n
_journal_volume 10
_journal_year 2010
_chemical_formula_sum 'C21 H20 N2 Ni O5'
_chemical_formula_weight 439.09
_chemical_name_common Nickel-bipyridylpropane-isophthalate
_chemical_name_systematic
; 
 ? 
;
_space_group_IT_number 2
_symmetry_cell_setting triclinic
_symmetry_space_group_name_Hall '-P 1'
_symmetry_space_group_name_H-M 'P -1'
_atom_sites_solution_hydrogens geom
_atom_sites_solution_primary direct
_atom_sites_solution_secondary difmap
_audit_creation_method SHELXL-97
_cell_angle_alpha 81.037(3)
_cell_angle_beta 71.100(3)
_cell_angle_gamma 65.366(3)
_cell_formula_units_Z 2
_cell_length_a 9.4552(17)
_cell_length_b 10.0780(18)
_cell_length_c 11.923(2)
_cell_measurement_temperature 293(2)
_cell_volume 976.8(3)
_computing_cell_refinement 'Bruker XSCANS'
_computing_data_collection 'Bruker XSCANS'
_computing_data_reduction 'Bruker SHELXTL'
_computing_molecular_graphics 'Bruker SHELXTL'
_computing_publication_material 'Bruker SHELXTL'
_computing_structure_refinement 'SHELXL-97 (Sheldrick, 1997)'
_computing_structure_solution 'SHELXS-97 (Sheldrick, 1990)'
_diffrn_ambient_temperature 293(2)
_diffrn_measured_fraction_theta_full 0.995
_diffrn_measured_fraction_theta_max 0.995
_diffrn_measurement_device_type 'Area Detector CCD'
_diffrn_measurement_method 'Phi and Omega Scans'
_diffrn_radiation_monochromator graphite
_diffrn_radiation_source 'fine-focus sealed tube'
_diffrn_radiation_type MoK\a
_diffrn_radiation_wavelength 0.71073
_diffrn_reflns_av_R_equivalents 0.0566
_diffrn_reflns_av_sigmaI/netI 0.0781
_diffrn_reflns_limit_h_max 10
_diffrn_reflns_limit_h_min -10
_diffrn_reflns_limit_k_max 11
_diffrn_reflns_limit_k_min -11
_diffrn_reflns_limit_l_max 13
_diffrn_reflns_limit_l_min -13
_diffrn_reflns_number 6167
_diffrn_reflns_theta_full 23.33
_diffrn_reflns_theta_max 23.33
_diffrn_reflns_theta_min 2.22
_exptl_absorpt_coefficient_mu 1.029
_exptl_absorpt_correction_T_max 0.893
_exptl_absorpt_correction_T_min 0.690
_exptl_absorpt_correction_type multi-scan
_exptl_absorpt_process_details SADABS
_exptl_crystal_colour green
_exptl_crystal_density_diffrn 1.493
_exptl_crystal_density_method 'not measured'
_exptl_crystal_description block
_exptl_crystal_F_000 456
_exptl_crystal_size_max .25
_exptl_crystal_size_mid .15
_exptl_crystal_size_min .11
_refine_diff_density_max 0.463
_refine_diff_density_min -0.276
_refine_diff_density_rms 0.067
_refine_ls_extinction_method none
_refine_ls_goodness_of_fit_ref 0.949
_refine_ls_hydrogen_treatment mixed
_refine_ls_matrix_type full
_refine_ls_number_parameters 268
_refine_ls_number_reflns 2824
_refine_ls_number_restraints 0
_refine_ls_restrained_S_all 0.949
_refine_ls_R_factor_all 0.0640
_refine_ls_R_factor_gt 0.0411
_refine_ls_shift/su_max 0.000
_refine_ls_shift/su_mean 0.000
_refine_ls_structure_factor_coef Fsqd
_refine_ls_weighting_details 'calc w=1/[\s^2^(Fo^2^)+(0.0376P)^2^+0.0000P] where P=(Fo^2^+2Fc^2^)/3'
_refine_ls_weighting_scheme calc
_refine_ls_wR_factor_gt 0.0860
_refine_ls_wR_factor_ref 0.0927
_reflns_number_gt 2025
_reflns_number_total 2824
_reflns_threshold_expression >2sigma(I)
_cod_data_source_file cg100121n_si_002.cif
_cod_data_source_block compound_5
_cod_depositor_comments
;
The following automatic conversions were performed:

'_symmetry_cell_setting' value 'Triclinic' changed to 'triclinic'
according to /home/saulius/struct/CIF-dictionaries/cif_core.dic
dictionary named 'cif_core.dic' version 2.4.2 from 2011-04-26.

Automatic conversion script
Id: cif_fix_values 1715 2011-07-08 13:25:40Z adriana 
;
_cod_original_sg_symbol_H-M P-1
_cod_original_formula_sum 'C21 H20 N2 Ni1 O5'
_cod_database_code 4501572

loop_
_symmetry_equiv_pos_as_xyz
'x, y, z'
'-x, -y, -z'

loop_
_atom_site_label
_atom_site_type_symbol
_atom_site_fract_x
_atom_site_fract_y
_atom_site_fract_z
_atom_site_U_iso_or_equiv
_atom_site_adp_type
_atom_site_occupancy
_atom_site_symmetry_multiplicity
_atom_site_calc_flag
_atom_site_refinement_flags
O3 O 0.2465(3) -0.4179(3) 0.2669(2) 0.0404(7) Uani 1 1 d .
C21 C 0.2940(4) -0.3161(4) 0.2195(3) 0.0294(9) Uani 1 1 d .
N2 N -0.4018(3) 0.3142(3) 1.1788(3) 0.0318(8) Uani 1 1 d .
C12 C -0.3158(4) 0.2149(4) 1.0943(3) 0.0353(10) Uani 1 1 d .
H12 H -0.3679 0.1650 1.0749 0.042 Uiso 1 1 calc R
C13 C -0.3220(5) 0.3779(4) 1.2084(3) 0.0365(10) Uani 1 1 d .
H13 H -0.3781 0.4447 1.2691 0.044 Uiso 1 1 calc R
C10 C -0.1598(4) 0.3501(4) 1.1538(3) 0.0357(10) Uani 1 1 d .
H10 H -0.1092 0.3976 1.1781 0.043 Uiso 1 1 calc R
C11 C -0.1550(4) 0.1822(4) 1.0345(4) 0.0381(11) Uani 1 1 d .
H11 H -0.1014 0.1137 0.9750 0.046 Uiso 1 1 calc R
C9 C -0.0731(4) 0.2521(4) 1.0634(3) 0.0310(9) Uani 1 1 d .
Ni1 Ni 0.35158(6) 0.36658(5) 0.24038(4) 0.02979(19) Uani 1 1 d .
N1 N 0.3486(3) 0.3303(3) 0.4169(3) 0.0298(8) Uani 1 1 d .
C1 C 0.2035(5) 0.3913(4) 0.6191(4) 0.0402(11) Uani 1 1 d .
H1 H 0.1141 0.4558 0.6725 0.048 Uiso 1 1 calc R
C2 C 0.2259(4) 0.4168(4) 0.4997(3) 0.0351(10) Uani 1 1 d .
H2 H 0.1501 0.5003 0.4749 0.042 Uiso 1 1 calc R
C3 C 0.3143(4) 0.2691(4) 0.6605(4) 0.0322(10) Uani 1 1 d .
C4 C 0.4430(5) 0.1800(4) 0.5746(4) 0.0462(12) Uani 1 1 d .
H4 H 0.5220 0.0971 0.5968 0.055 Uiso 1 1 calc R
C5 C 0.4549(5) 0.2132(4) 0.4563(4) 0.0452(12) Uani 1 1 d .
H5 H 0.5424 0.1501 0.4008 0.054 Uiso 1 1 calc R
C6 C 0.2948(4) 0.2345(4) 0.7905(3) 0.0383(11) Uani 1 1 d .
H6A H 0.3340 0.2927 0.8205 0.046 Uiso 1 1 calc R
H6B H 0.3622 0.1325 0.8005 0.046 Uiso 1 1 calc R
C7 C 0.1206(4) 0.2629(5) 0.8642(3) 0.0474(12) Uani 1 1 d .
H7A H 0.0806 0.2062 0.8333 0.057 Uiso 1 1 calc R
H7B H 0.0535 0.3653 0.8557 0.057 Uiso 1 1 calc R
C8 C 0.1023(4) 0.2246(4) 0.9958(3) 0.0392(11) Uani 1 1 d .
H8A H 0.1701 0.1227 1.0052 0.047 Uiso 1 1 calc R
H8B H 0.1387 0.2832 1.0281 0.047 Uiso 1 1 calc R
C14 C 0.1502(4) 0.0818(4) 0.2875(3) 0.0245(9) Uani 1 1 d .
C15 C 0.2210(4) 0.1944(4) 0.2653(3) 0.0283(9) Uani 1 1 d .
C16 C -0.0090(4) 0.1121(4) 0.3558(3) 0.0329(10) Uani 1 1 d .
H16 H -0.0754 0.2056 0.3842 0.039 Uiso 1 1 calc R
C17 C 0.2450(4) -0.0575(4) 0.2433(3) 0.0275(9) Uani 1 1 d .
H17 H 0.3506 -0.0776 0.1951 0.033 Uiso 1 1 calc R
C18 C -0.0694(4) 0.0044(4) 0.3819(3) 0.0351(10) Uani 1 1 d .
H18 H -0.1763 0.0257 0.4280 0.042 Uiso 1 1 calc R
C19 C 0.1865(4) -0.1676(4) 0.2690(3) 0.0261(9) Uani 1 1 d .
C20 C 0.0273(4) -0.1350(4) 0.3401(3) 0.0330(10) Uani 1 1 d .
H20 H -0.0141 -0.2073 0.3596 0.040 Uiso 1 1 calc R
O1 O 0.3748(3) 0.1545(2) 0.2261(2) 0.0353(7) Uani 1 1 d .
O2 O 0.1305(3) 0.3258(3) 0.2878(2) 0.0346(7) Uani 1 1 d .
O4 O 0.4202(3) -0.3321(3) 0.1386(3) 0.0530(9) Uani 1 1 d .
O5 O 0.3318(4) 0.4205(3) 0.0648(3) 0.0468(9) Uani 1 1 d .
H100 H 0.404(5) 0.378(5) 0.007(4) 0.056 Uiso 1 1 d .
H101 H 0.310(6) 0.493(5) 0.054(4) 0.056 Uiso 1 1 d .

loop_
_atom_site_aniso_label
_atom_site_aniso_U_11
_atom_site_aniso_U_22
_atom_site_aniso_U_33
_atom_site_aniso_U_23
_atom_site_aniso_U_13
_atom_site_aniso_U_12
O3 0.0482(18) 0.0229(15) 0.0471(19) -0.0043(13) -0.0040(14) -0.0171(13)
C21 0.034(2) 0.025(2) 0.033(3) -0.0051(19) -0.012(2) -0.0123(19)
N2 0.0332(19) 0.0297(19) 0.031(2) 0.0002(15) -0.0082(15) -0.0125(16)
C12 0.032(2) 0.035(2) 0.044(3) -0.007(2) -0.009(2) -0.017(2)
C13 0.042(3) 0.036(2) 0.032(3) -0.0031(19) -0.011(2) -0.015(2)
C10 0.036(2) 0.041(3) 0.037(3) 0.000(2) -0.014(2) -0.020(2)
C11 0.031(2) 0.036(2) 0.041(3) -0.009(2) -0.007(2) -0.0072(19)
C9 0.030(2) 0.036(2) 0.029(2) 0.0052(19) -0.0109(18) -0.0151(19)
Ni1 0.0298(3) 0.0230(3) 0.0356(4) -0.0023(2) -0.0069(2) -0.0109(2)
N1 0.0240(17) 0.0265(18) 0.035(2) -0.0021(16) -0.0060(15) -0.0081(15)
C1 0.041(3) 0.033(2) 0.034(3) -0.011(2) -0.002(2) -0.006(2)
C2 0.030(2) 0.028(2) 0.038(3) -0.001(2) -0.009(2) -0.0028(19)
C3 0.028(2) 0.035(2) 0.036(3) -0.0007(19) -0.0093(19) -0.0143(19)
C4 0.033(2) 0.046(3) 0.039(3) 0.004(2) -0.011(2) 0.002(2)
C5 0.037(2) 0.042(3) 0.035(3) -0.007(2) -0.001(2) 0.000(2)
C6 0.029(2) 0.047(3) 0.037(3) 0.000(2) -0.0080(19) -0.014(2)
C7 0.035(2) 0.073(3) 0.037(3) 0.003(2) -0.009(2) -0.027(2)
C8 0.031(2) 0.051(3) 0.034(3) 0.002(2) -0.0084(19) -0.017(2)
C14 0.026(2) 0.024(2) 0.027(2) -0.0002(17) -0.0111(17) -0.0106(17)
C15 0.030(2) 0.025(2) 0.027(2) -0.0001(17) -0.0079(18) -0.0080(19)
C16 0.033(2) 0.024(2) 0.040(3) 0.0004(18) -0.0116(19) -0.0082(18)
C17 0.024(2) 0.025(2) 0.030(2) -0.0009(17) -0.0082(17) -0.0054(17)
C18 0.023(2) 0.031(2) 0.047(3) -0.004(2) -0.0045(19) -0.0101(19)
C19 0.032(2) 0.023(2) 0.028(2) 0.0002(17) -0.0135(18) -0.0117(18)
C20 0.035(2) 0.035(2) 0.034(3) 0.0008(19) -0.0056(19) -0.022(2)
O1 0.0288(16) 0.0250(15) 0.0511(19) -0.0082(13) -0.0061(13) -0.0111(12)
O2 0.0316(15) 0.0205(15) 0.0488(19) -0.0048(12) -0.0108(13) -0.0068(12)
O4 0.060(2) 0.0308(17) 0.047(2) -0.0067(14) 0.0113(16) -0.0153(15)
O5 0.044(2) 0.046(2) 0.037(2) -0.0011(17) -0.0055(14) -0.0098(18)

loop_
_atom_type_symbol
_atom_type_description
_atom_type_scat_dispersion_real
_atom_type_scat_dispersion_imag
_atom_type_scat_source
C C 0.0033 0.0016 'International Tables Vol C Tables 4.2.6.8 and 6.1.1.4'
H H 0.0000 0.0000 'International Tables Vol C Tables 4.2.6.8 and 6.1.1.4'
N N 0.0061 0.0033 'International Tables Vol C Tables 4.2.6.8 and 6.1.1.4'
O O 0.0106 0.0060 'International Tables Vol C Tables 4.2.6.8 and 6.1.1.4'
Ni Ni 0.3393 1.1124 'International Tables Vol C Tables 4.2.6.8 and 6.1.1.4'

loop_
_geom_angle_atom_site_label_1
_geom_angle_atom_site_label_2
_geom_angle_atom_site_label_3
_geom_angle
_geom_angle_site_symmetry_1
_geom_angle_site_symmetry_3
C21 O3 Ni1 131.1(2) . 1_545
O4 C21 O3 124.9(3) . .
O4 C21 C19 119.4(3) . .
O3 C21 C19 115.7(3) . .
C13 N2 C12 116.6(3) . .
C13 N2 Ni1 126.0(3) . 1_456
C12 N2 Ni1 117.2(3) . 1_456
N2 C12 C11 123.7(4) . .
N2 C12 H12 118.1 . .
C11 C12 H12 118.1 . .
N2 C13 C10 123.4(4) . .
N2 C13 H13 118.3 . .
C10 C13 H13 118.3 . .
C9 C10 C13 119.9(4) . .
C9 C10 H10 120.1 . .
C13 C10 H10 120.1 . .
C12 C11 C9 119.5(4) . .
C12 C11 H11 120.3 . .
C9 C11 H11 120.3 . .
C10 C9 C11 116.9(3) . .
C10 C9 C8 121.9(3) . .
C11 C9 C8 121.2(3) . .
O3 Ni1 N2 106.41(11) 1_565 1_654
O3 Ni1 N1 89.47(11) 1_565 .
N2 Ni1 N1 94.05(12) 1_654 .
O3 Ni1 O1 159.65(10) 1_565 .
N2 Ni1 O1 93.77(11) 1_654 .
N1 Ni1 O1 91.74(11) . .
O3 Ni1 O5 86.19(11) 1_565 .
N2 Ni1 O5 90.57(13) 1_654 .
N1 Ni1 O5 174.40(11) . .
O1 Ni1 O5 91.11(11) . .
O3 Ni1 O2 97.69(10) 1_565 .
N2 Ni1 O2 155.78(11) 1_654 .
N1 Ni1 O2 88.40(10) . .
O1 Ni1 O2 62.05(9) . .
O5 Ni1 O2 88.68(12) . .
O3 Ni1 C15 128.44(12) 1_565 .
N2 Ni1 C15 125.10(12) 1_654 .
N1 Ni1 C15 89.18(12) . .
O1 Ni1 C15 31.33(10) . .
O5 Ni1 C15 90.75(12) . .
O2 Ni1 C15 30.74(9) . .
C2 N1 C5 115.8(3) . .
C2 N1 Ni1 120.3(3) . .
C5 N1 Ni1 123.5(3) . .
C2 C1 C3 120.0(3) . .
C2 C1 H1 120.0 . .
C3 C1 H1 120.0 . .
N1 C2 C1 124.3(3) . .
N1 C2 H2 117.8 . .
C1 C2 H2 117.8 . .
C4 C3 C1 115.8(4) . .
C4 C3 C6 121.9(3) . .
C1 C3 C6 122.3(3) . .
C5 C4 C3 120.3(4) . .
C5 C4 H4 119.8 . .
C3 C4 H4 119.8 . .
N1 C5 C4 123.8(3) . .
N1 C5 H5 118.1 . .
C4 C5 H5 118.1 . .
C3 C6 C7 113.8(3) . .
C3 C6 H6A 108.8 . .
C7 C6 H6A 108.8 . .
C3 C6 H6B 108.8 . .
C7 C6 H6B 108.8 . .
H6A C6 H6B 107.7 . .
C6 C7 C8 113.5(3) . .
C6 C7 H7A 108.9 . .
C8 C7 H7A 108.9 . .
C6 C7 H7B 108.9 . .
C8 C7 H7B 108.9 . .
H7A C7 H7B 107.7 . .
C9 C8 C7 110.8(3) . .
C9 C8 H8A 109.5 . .
C7 C8 H8A 109.5 . .
C9 C8 H8B 109.5 . .
C7 C8 H8B 109.5 . .
H8A C8 H8B 108.1 . .
C16 C14 C17 118.6(3) . .
C16 C14 C15 121.0(3) . .
C17 C14 C15 120.3(3) . .
O2 C15 O1 120.6(3) . .
O2 C15 C14 120.3(3) . .
O1 C15 C14 119.0(3) . .
O2 C15 Ni1 62.43(19) . .
O1 C15 Ni1 58.22(17) . .
C14 C15 Ni1 175.0(3) . .
C18 C16 C14 120.4(3) . .
C18 C16 H16 119.8 . .
C14 C16 H16 119.8 . .
C14 C17 C19 121.9(3) . .
C14 C17 H17 119.1 . .
C19 C17 H17 119.1 . .
C16 C18 C20 120.6(3) . .
C16 C18 H18 119.7 . .
C20 C18 H18 119.7 . .
C17 C19 C20 118.3(3) . .
C17 C19 C21 119.7(3) . .
C20 C19 C21 122.1(3) . .
C18 C20 C19 120.3(3) . .
C18 C20 H20 119.8 . .
C19 C20 H20 119.8 . .
C15 O1 Ni1 90.5(2) . .
C15 O2 Ni1 86.8(2) . .
Ni1 O5 H100 122(3) . .
Ni1 O5 H101 110(4) . .
H100 O5 H101 108(5) . .

loop_
_geom_bond_atom_site_label_1
_geom_bond_atom_site_label_2
_geom_bond_distance
_geom_bond_site_symmetry_2
O3 C21 1.270(4) .
O3 Ni1 2.004(2) 1_545
C21 O4 1.233(4) .
C21 C19 1.497(5) .
N2 C13 1.324(4) .
N2 C12 1.335(4) .
N2 Ni1 2.059(3) 1_456
C12 C11 1.373(5) .
C12 H12 0.9300 .
C13 C10 1.381(5) .
C13 H13 0.9300 .
C10 C9 1.376(5) .
C10 H10 0.9300 .
C11 C9 1.385(5) .
C11 H11 0.9300 .
C9 C8 1.516(5) .
Ni1 O3 2.004(2) 1_565
Ni1 N2 2.059(3) 1_654
Ni1 N1 2.072(3) .
Ni1 O1 2.084(2) .
Ni1 O5 2.128(3) .
Ni1 O2 2.176(2) .
Ni1 C15 2.451(4) .
N1 C2 1.328(4) .
N1 C5 1.330(5) .
C1 C2 1.369(5) .
C1 C3 1.388(5) .
C1 H1 0.9300 .
C2 H2 0.9300 .
C3 C4 1.379(5) .
C3 C6 1.503(5) .
C4 C5 1.377(5) .
C4 H4 0.9300 .
C5 H5 0.9300 .
C6 C7 1.522(5) .
C6 H6A 0.9700 .
C6 H6B 0.9700 .
C7 C8 1.527(5) .
C7 H7A 0.9700 .
C7 H7B 0.9700 .
C8 H8A 0.9700 .
C8 H8B 0.9700 .
C14 C16 1.387(5) .
C14 C17 1.389(4) .
C14 C15 1.494(5) .
C15 O2 1.255(4) .
C15 O1 1.275(4) .
C16 C18 1.377(5) .
C16 H16 0.9300 .
C17 C19 1.389(5) .
C17 H17 0.9300 .
C18 C20 1.382(5) .
C18 H18 0.9300 .
C19 C20 1.393(5) .
C20 H20 0.9300 .
O5 H100 0.82(4) .
O5 H101 0.68(4) .
